data_2221407
loop_
_publ_author_name
'Krzymi\'nski, Karol'
'Trzybi\'nski, Damian'
'Sikorski, Artur'
'B\/la\.zejowski, Jerzy'

_publ_section_title
;
 9-[(2,6-Dimethoxyphenoxy)carbonyl]-10-methylacridinium
 trifluoromethanesulfonate
;
_journal_coeditor_code IS2390
_journal_issue 4
_journal_name_full 'Acta Crystallographica Section E'
_journal_page_first o789
_journal_page_last o790
_journal_paper_doi 10.1107/S1600536809007570
_journal_volume 65
_journal_year 2009
_chemical_formula_iupac 'C23 H20 N O4 +, C F3 S O3 -'
_chemical_formula_moiety 'C23 H20 N O4 +, C F3 S O3 -'
_chemical_formula_sum 'C24 H20 F3 N O7 S'
_chemical_formula_weight 523.48
_chemical_name_systematic
;9-[(2,6-Dimethoxyphenoxy)carbonyl]-10-methylacridinium
 trifluoromethanesulfonate
;
_space_group_IT_number 14
_symmetry_cell_setting monoclinic
_symmetry_space_group_name_Hall '-P 2ybc'
_symmetry_space_group_name_H-M 'P 1 21/c 1'
_atom_sites_solution_hydrogens geom
_atom_sites_solution_primary direct
_atom_sites_solution_secondary difmap
_cell_angle_alpha 90.00
_cell_angle_beta 93.462(4)
_cell_angle_gamma 90.00
_cell_formula_units_Z 4
_cell_length_a 11.6803(4)
_cell_length_b 14.7434(5)
_cell_length_c 13.6286(5)
_cell_measurement_reflns_used 6747
_cell_measurement_temperature 295(2)
_cell_measurement_theta_max 29.23
_cell_measurement_theta_min 3.14
_cell_volume 2342.66(14)
_computing_cell_refinement 'CrysAlisRED (Oxford Diffraction, 2008)'
_computing_data_collection 'CrysAlis CCD (Oxford Diffraction, 2008)'
_computing_data_reduction 'CrysAlisRED (Oxford Diffraction, 2008)'
_computing_molecular_graphics 'ORTEP-3 (Farrugia, 1997)'
_computing_publication_material 'SHELXL97 (Sheldrick, 2008 and PLATON (Spek, 2009)'
_computing_structure_refinement 'SHELXL97 (Sheldrick, 2008)'
_computing_structure_solution 'SHELXS97 (Sheldrick, 2008)'
_diffrn_ambient_temperature 295(2)
_diffrn_detector_area_resol_mean 10.4002
_diffrn_measured_fraction_theta_full 0.998
_diffrn_measured_fraction_theta_max 0.998
_diffrn_measurement_device_type 'Oxford Diffraction Gemini R Ultra Ruby CCD'
_diffrn_measurement_method \w
_diffrn_radiation_monochromator graphite
_diffrn_radiation_source 'Enhanced (Mo) X-ray Source'
_diffrn_radiation_type MoK\a
_diffrn_radiation_wavelength 0.71073
_diffrn_reflns_av_R_equivalents 0.0447
_diffrn_reflns_av_sigmaI/netI 0.0434
_diffrn_reflns_limit_h_max 13
_diffrn_reflns_limit_h_min -13
_diffrn_reflns_limit_k_max 17
_diffrn_reflns_limit_k_min -17
_diffrn_reflns_limit_l_max 16
_diffrn_reflns_limit_l_min -15
_diffrn_reflns_number 20680
_diffrn_reflns_theta_full 25.10
_diffrn_reflns_theta_max 25.10
_diffrn_reflns_theta_min 3.14
_exptl_absorpt_coefficient_mu 0.209
_exptl_absorpt_correction_T_max 0.995
_exptl_absorpt_correction_T_min 0.911
_exptl_absorpt_correction_type multi-scan
_exptl_absorpt_process_details
;
(<i>CrysAlis RED</i>; Oxford Diffraction, 2008)
;
_exptl_crystal_colour yellow
_exptl_crystal_density_diffrn 1.484
_exptl_crystal_density_method 'not measured'
_exptl_crystal_description plate
_exptl_crystal_F_000 1080
_exptl_crystal_size_max 0.55
_exptl_crystal_size_mid 0.30
_exptl_crystal_size_min 0.02
_refine_diff_density_max 0.243
_refine_diff_density_min -0.292
_refine_ls_extinction_method none
_refine_ls_goodness_of_fit_ref 0.867
_refine_ls_hydrogen_treatment constr
_refine_ls_matrix_type full
_refine_ls_number_parameters 328
_refine_ls_number_reflns 4160
_refine_ls_number_restraints 0
_refine_ls_restrained_S_all 0.867
_refine_ls_R_factor_all 0.0825
_refine_ls_R_factor_gt 0.0394
_refine_ls_shift/su_max 0.001
_refine_ls_shift/su_mean 0.000
_refine_ls_structure_factor_coef Fsqd
_refine_ls_weighting_details 'calc w=1/[\s^2^(Fo^2^)+(0.0672P)^2^] where P=(Fo^2^+2Fc^2^)/3'
_refine_ls_weighting_scheme calc
_refine_ls_wR_factor_gt 0.0998
_refine_ls_wR_factor_ref 0.1091
_reflns_number_gt 2274
_reflns_number_total 4160
_reflns_threshold_expression I>2\s(I)
_cod_data_source_file is2390.cif
_cod_data_source_block I
_cod_original_sg_symbol_Hall '-p 2ybc'
_cod_original_sg_symbol_H-M 'P 21/c '
_cod_database_code 2221407
_cod_database_fobs_code 2221407

loop_
_symmetry_equiv_pos_as_xyz
'x, y, z'
'-x, y+1/2, -z+1/2'
'-x, -y, -z'
'x, -y+1/2, z+1/2'

loop_
_atom_site_type_symbol
_atom_site_label
_atom_site_fract_x
_atom_site_fract_y
_atom_site_fract_z
_atom_site_U_iso_or_equiv
_atom_site_adp_type
_atom_site_calc_flag
_atom_site_refinement_flags
_atom_site_occupancy
_atom_site_disorder_assembly
_atom_site_disorder_group
C C1 0.7814(2) 0.40388(17) 0.39746(18) 0.0638(6) Uani d . 1 . .
H H1 0.8256 0.3737 0.4462 0.077 Uiso calc R 1 . .
C C2 0.7685(2) 0.49461(18) 0.4029(2) 0.0758(8) Uani d . 1 . .
H H2 0.8031 0.5265 0.4556 0.091 Uiso calc R 1 . .
C C3 0.7034(2) 0.54073(18) 0.3296(2) 0.0732(8) Uani d . 1 . .
H H3 0.6953 0.6033 0.3341 0.088 Uiso calc R 1 . .
C C4 0.6517(2) 0.49643(17) 0.2521(2) 0.0651(7) Uani d . 1 . .
H H4 0.6096 0.5289 0.2038 0.078 Uiso calc R 1 . .
C C5 0.5619(2) 0.2128(2) 0.08150(18) 0.0665(7) Uani d . 1 . .
H H5 0.5216 0.2437 0.0310 0.080 Uiso calc R 1 . .
C C6 0.5684(2) 0.1217(2) 0.0792(2) 0.0759(8) Uani d . 1 . .
H H6 0.5322 0.0908 0.0265 0.091 Uiso calc R 1 . .
C C7 0.6277(2) 0.07213(19) 0.1532(2) 0.0748(7) Uani d . 1 . .
H H7 0.6284 0.0091 0.1505 0.090 Uiso calc R 1 . .
C C8 0.6843(2) 0.11584(17) 0.22920(18) 0.0622(6) Uani d . 1 . .
H H8 0.7255 0.0828 0.2776 0.075 Uiso calc R 1 . .
C C9 0.73852(17) 0.26032(15) 0.31071(15) 0.0471(6) Uani d . 1 . .
N N10 0.61009(14) 0.35392(13) 0.16713(13) 0.0508(5) Uani d . 1 . .
C C11 0.72823(17) 0.35398(15) 0.31827(15) 0.0497(6) Uani d . 1 . .
C C12 0.66127(18) 0.40128(15) 0.24392(16) 0.0503(6) Uani d . 1 . .
C C13 0.68078(18) 0.21248(15) 0.23483(16) 0.0495(6) Uani d . 1 . .
C C14 0.61625(18) 0.26140(16) 0.16052(16) 0.0514(6) Uani d . 1 . .
C C15 0.8199(2) 0.21059(14) 0.38169(16) 0.0523(6) Uani d . 1 . .
O O16 0.77183(12) 0.18961(10) 0.46502(11) 0.0556(4) Uani d . 1 . .
O O17 0.91548(15) 0.19252(14) 0.36460(13) 0.0862(6) Uani d . 1 . .
C C18 0.84322(18) 0.14411(16) 0.53585(15) 0.0512(6) Uani d . 1 . .
C C19 0.84232(19) 0.05032(16) 0.53766(17) 0.0548(6) Uani d . 1 . .
C C20 0.9070(2) 0.00594(18) 0.61157(19) 0.0657(7) Uani d . 1 . .
H H20 0.9073 -0.0570 0.6151 0.079 Uiso calc R 1 . .
C C21 0.9708(2) 0.0567(2) 0.67943(19) 0.0742(8) Uani d . 1 . .
H H21 1.0134 0.0270 0.7296 0.089 Uiso calc R 1 . .
C C22 0.9739(2) 0.1498(2) 0.67584(17) 0.0700(7) Uani d . 1 . .
H H22 1.0185 0.1823 0.7224 0.084 Uiso calc R 1 . .
C C23 0.9101(2) 0.19452(17) 0.60234(16) 0.0569(6) Uani d . 1 . .
O O24 0.77711(14) 0.01014(11) 0.46366(12) 0.0674(5) Uani d . 1 . .
C C25 0.7774(2) -0.08702(17) 0.4597(2) 0.0771(8) Uani d . 1 . .
H H25A 0.7387 -0.1068 0.3993 0.116 Uiso calc R 1 . .
H H25B 0.7386 -0.1108 0.5143 0.116 Uiso calc R 1 . .
H H25C 0.8551 -0.1086 0.4629 0.116 Uiso calc R 1 . .
O O26 0.90647(16) 0.28607(12) 0.58923(12) 0.0754(5) Uani d . 1 . .
C C27 0.9977(3) 0.3383(2) 0.6341(2) 0.0978(10) Uani d . 1 . .
H H27A 0.9918 0.3998 0.6111 0.147 Uiso calc R 1 . .
H H27B 1.0698 0.3132 0.6172 0.147 Uiso calc R 1 . .
H H27C 0.9932 0.3372 0.7042 0.147 Uiso calc R 1 . .
C C28 0.5417(2) 0.40504(19) 0.09069(19) 0.0798(8) Uani d . 1 . .
H H28A 0.5904 0.4472 0.0593 0.120 Uiso calc R 1 . .
H H28B 0.4816 0.4376 0.1205 0.120 Uiso calc R 1 . .
H H28C 0.5086 0.3635 0.0426 0.120 Uiso calc R 1 . .
S S29 0.62429(6) 0.72700(4) 0.67537(5) 0.0605(2) Uani d . 1 . .
O O30 0.6575(2) 0.73286(15) 0.77722(13) 0.1141(8) Uani d . 1 . .
O O31 0.59056(15) 0.81084(11) 0.62945(13) 0.0719(5) Uani d . 1 . .
O O32 0.55268(15) 0.65261(13) 0.64848(15) 0.0913(6) Uani d . 1 . .
C C33 0.7559(2) 0.70003(18) 0.6202(2) 0.0687(7) Uani d . 1 . .
F F34 0.79921(14) 0.62064(11) 0.65070(14) 0.1050(6) Uani d . 1 . .
F F35 0.83549(13) 0.76166(12) 0.64108(16) 0.1158(6) Uani d . 1 . .
F F36 0.74067(16) 0.69624(13) 0.52297(12) 0.1107(6) Uani d . 1 . .

loop_
_atom_site_aniso_label
_atom_site_aniso_U_11
_atom_site_aniso_U_22
_atom_site_aniso_U_33
_atom_site_aniso_U_12
_atom_site_aniso_U_13
_atom_site_aniso_U_23
C1 0.0710(16) 0.0497(17) 0.0707(15) -0.0017(13) 0.0038(13) 0.0012(13)
C2 0.095(2) 0.0490(18) 0.0841(19) -0.0063(15) 0.0125(16) -0.0089(14)
C3 0.0845(19) 0.0378(15) 0.099(2) 0.0033(14) 0.0219(17) 0.0021(16)
C4 0.0616(16) 0.0456(17) 0.0894(19) 0.0057(12) 0.0156(14) 0.0186(14)
C5 0.0560(15) 0.071(2) 0.0721(17) -0.0045(14) -0.0009(12) 0.0024(15)
C6 0.0752(18) 0.065(2) 0.0870(19) -0.0106(15) -0.0002(15) -0.0110(16)
C7 0.0789(18) 0.0448(16) 0.101(2) -0.0049(14) 0.0100(16) -0.0090(16)
C8 0.0645(15) 0.0417(16) 0.0806(17) 0.0021(12) 0.0055(13) 0.0037(13)
C9 0.0448(12) 0.0396(14) 0.0578(13) 0.0018(10) 0.0112(11) 0.0103(11)
N10 0.0406(10) 0.0473(13) 0.0649(12) 0.0041(9) 0.0070(9) 0.0127(10)
C11 0.0483(13) 0.0400(14) 0.0616(14) -0.0005(11) 0.0109(11) 0.0071(12)
C12 0.0464(13) 0.0385(15) 0.0675(15) 0.0019(11) 0.0170(12) 0.0087(12)
C13 0.0456(12) 0.0412(15) 0.0628(14) -0.0006(11) 0.0114(11) 0.0057(11)
C14 0.0410(12) 0.0483(15) 0.0658(15) 0.0006(11) 0.0104(11) 0.0082(12)
C15 0.0512(15) 0.0434(15) 0.0634(15) 0.0005(11) 0.0114(12) 0.0072(11)
O16 0.0543(9) 0.0517(10) 0.0617(9) 0.0094(7) 0.0104(8) 0.0111(8)
O17 0.0573(11) 0.1193(17) 0.0841(12) 0.0260(10) 0.0210(9) 0.0410(11)
C18 0.0500(13) 0.0538(16) 0.0505(13) 0.0100(12) 0.0085(11) 0.0076(12)
C19 0.0551(14) 0.0506(16) 0.0596(15) 0.0053(12) 0.0115(12) 0.0081(13)
C20 0.0700(16) 0.0562(17) 0.0721(17) 0.0092(14) 0.0144(14) 0.0178(14)
C21 0.0784(19) 0.081(2) 0.0628(16) 0.0142(16) 0.0023(14) 0.0194(16)
C22 0.0726(17) 0.081(2) 0.0564(15) 0.0022(15) 0.0027(13) -0.0005(14)
C23 0.0622(15) 0.0554(17) 0.0542(14) 0.0075(13) 0.0131(13) 0.0059(13)
O24 0.0732(11) 0.0490(11) 0.0794(11) -0.0003(9) -0.0007(9) 0.0070(9)
C25 0.0817(19) 0.0502(18) 0.1008(19) -0.0032(14) 0.0178(15) -0.0019(15)
O26 0.0934(13) 0.0544(12) 0.0776(11) -0.0019(10) -0.0010(10) -0.0035(9)
C27 0.126(3) 0.083(2) 0.0849(19) -0.028(2) 0.0082(18) -0.0061(17)
C28 0.0725(18) 0.074(2) 0.0911(18) 0.0139(15) -0.0125(14) 0.0230(16)
S29 0.0693(4) 0.0491(4) 0.0639(4) -0.0018(3) 0.0105(3) 0.0018(3)
O30 0.183(2) 0.1048(17) 0.0545(11) 0.0155(16) 0.0050(12) 0.0030(11)
O31 0.0811(12) 0.0492(11) 0.0853(11) 0.0124(9) 0.0036(9) 0.0049(9)
O32 0.0713(12) 0.0602(13) 0.1427(16) -0.0205(10) 0.0087(11) 0.0027(12)
C33 0.0625(17) 0.0533(17) 0.089(2) -0.0042(14) -0.0076(14) 0.0083(14)
F34 0.0808(11) 0.0678(11) 0.1654(16) 0.0192(9) -0.0016(10) 0.0175(11)
F35 0.0617(10) 0.0977(13) 0.1853(18) -0.0272(10) -0.0152(10) 0.0345(12)
F36 0.1302(15) 0.1217(16) 0.0842(12) 0.0248(11) 0.0384(11) -0.0103(10)

loop_
_atom_type_symbol
_atom_type_description
_atom_type_scat_dispersion_real
_atom_type_scat_dispersion_imag
_atom_type_scat_source
C C 0.0033 0.0016 'International Tables Vol C Tables 4.2.6.8 and 6.1.1.4'
H H 0.0000 0.0000 'International Tables Vol C Tables 4.2.6.8 and 6.1.1.4'
O O 0.0106 0.0060 'International Tables Vol C Tables 4.2.6.8 and 6.1.1.4'
F F 0.0171 0.0103 'International Tables Vol C Tables 4.2.6.8 and 6.1.1.4'
S S 0.1246 0.1234 'International Tables Vol C Tables 4.2.6.8 and 6.1.1.4'
N N 0.0061 0.0033 'International Tables Vol C Tables 4.2.6.8 and 6.1.1.4'

loop_
_geom_angle_atom_site_label_1
_geom_angle_atom_site_label_2
_geom_angle_atom_site_label_3
_geom_angle_site_symmetry_1
_geom_angle_site_symmetry_3
_geom_angle
_geom_angle_publ_flag
C2 C1 C11 . . 120.8(2) ?
C2 C1 H1 . . 119.6 ?
C11 C1 H1 . . 119.6 ?
C1 C2 C3 . . 120.1(3) ?
C1 C2 H2 . . 120.0 ?
C3 C2 H2 . . 120.0 ?
C4 C3 C2 . . 121.5(2) ?
C4 C3 H3 . . 119.3 ?
C2 C3 H3 . . 119.3 ?
C3 C4 C12 . . 120.5(2) ?
C3 C4 H4 . . 119.7 ?
C12 C4 H4 . . 119.7 ?
C6 C5 C14 . . 120.1(2) ?
C6 C5 H5 . . 119.9 ?
C14 C5 H5 . . 119.9 ?
C5 C6 C7 . . 122.1(3) ?
C5 C6 H6 . . 118.9 ?
C7 C6 H6 . . 118.9 ?
C8 C7 C6 . . 120.0(2) ?
C8 C7 H7 . . 120.0 ?
C6 C7 H7 . . 120.0 ?
C7 C8 C13 . . 120.0(2) ?
C7 C8 H8 . . 120.0 ?
C13 C8 H8 . . 120.0 ?
C11 C9 C13 . . 121.2(2) ?
C11 C9 C15 . . 119.3(2) ?
C13 C9 C15 . . 119.3(2) ?
C12 N10 C14 . . 122.52(18) ?
C12 N10 C28 . . 118.1(2) ?
C14 N10 C28 . . 119.28(19) ?
C9 C11 C1 . . 122.4(2) ?
C9 C11 C12 . . 118.7(2) ?
C1 C11 C12 . . 118.9(2) ?
N10 C12 C4 . . 122.4(2) ?
N10 C12 C11 . . 119.4(2) ?
C4 C12 C11 . . 118.2(2) ?
C9 C13 C14 . . 119.0(2) ?
C9 C13 C8 . . 122.1(2) ?
C14 C13 C8 . . 118.9(2) ?
N10 C14 C5 . . 122.2(2) ?
N10 C14 C13 . . 119.1(2) ?
C5 C14 C13 . . 118.7(2) ?
O17 C15 O16 . . 124.5(2) ?
O17 C15 C9 . . 123.3(2) ?
O16 C15 C9 . . 112.20(19) ?
C15 O16 C18 . . 115.60(16) ?
C23 C18 C19 . . 122.2(2) ?
C23 C18 O16 . . 118.9(2) ?
C19 C18 O16 . . 118.9(2) ?
O24 C19 C18 . . 115.2(2) ?
O24 C19 C20 . . 126.1(2) ?
C18 C19 C20 . . 118.7(2) ?
C21 C20 C19 . . 118.8(2) ?
C21 C20 H20 . . 120.6 ?
C19 C20 H20 . . 120.6 ?
C20 C21 C22 . . 122.3(2) ?
C20 C21 H21 . . 118.8 ?
C22 C21 H21 . . 118.8 ?
C21 C22 C23 . . 119.3(3) ?
C21 C22 H22 . . 120.4 ?
C23 C22 H22 . . 120.4 ?
O26 C23 C18 . . 115.9(2) ?
O26 C23 C22 . . 125.5(2) ?
C18 C23 C22 . . 118.7(2) ?
C19 O24 C25 . . 117.39(19) ?
O24 C25 H25A . . 109.5 ?
O24 C25 H25B . . 109.5 ?
H25A C25 H25B . . 109.5 ?
O24 C25 H25C . . 109.5 ?
H25A C25 H25C . . 109.5 ?
H25B C25 H25C . . 109.5 ?
C23 O26 C27 . . 117.6(2) ?
O26 C27 H27A . . 109.5 ?
O26 C27 H27B . . 109.5 ?
H27A C27 H27B . . 109.5 ?
O26 C27 H27C . . 109.5 ?
H27A C27 H27C . . 109.5 ?
H27B C27 H27C . . 109.5 ?
N10 C28 H28A . . 109.5 ?
N10 C28 H28B . . 109.5 ?
H28A C28 H28B . . 109.5 ?
N10 C28 H28C . . 109.5 ?
H28A C28 H28C . . 109.5 ?
H28B C28 H28C . . 109.5 ?
O32 S29 O30 . . 115.00(13) ?
O32 S29 O31 . . 114.45(12) ?
O30 S29 O31 . . 115.25(12) ?
O32 S29 C33 . . 103.15(12) ?
O30 S29 C33 . . 103.43(14) ?
O31 S29 C33 . . 103.20(11) ?
F35 C33 F36 . . 107.1(2) ?
F35 C33 F34 . . 106.8(2) ?
F36 C33 F34 . . 107.5(2) ?
F35 C33 S29 . . 111.5(2) ?
F36 C33 S29 . . 111.15(18) ?
F34 C33 S29 . . 112.49(19) ?

loop_
_geom_bond_atom_site_label_1
_geom_bond_atom_site_label_2
_geom_bond_site_symmetry_2
_geom_bond_distance
_geom_bond_publ_flag
C1 C2 . 1.349(3) ?
C1 C11 . 1.418(3) ?
C1 H1 . 0.9300 ?
C2 C3 . 1.396(4) ?
C2 H2 . 0.9300 ?
C3 C4 . 1.353(3) ?
C3 H3 . 0.9300 ?
C4 C12 . 1.412(3) ?
C4 H4 . 0.9300 ?
C5 C6 . 1.345(4) ?
C5 C14 . 1.412(3) ?
C5 H5 . 0.9300 ?
C6 C7 . 1.396(4) ?
C6 H6 . 0.9300 ?
C7 C8 . 1.357(3) ?
C7 H7 . 0.9300 ?
C8 C13 . 1.428(3) ?
C8 H8 . 0.9300 ?
C9 C11 . 1.390(3) ?
C9 C13 . 1.392(3) ?
C9 C15 . 1.506(3) ?
N10 C12 . 1.366(3) ?
N10 C14 . 1.369(3) ?
N10 C28 . 1.480(3) ?
C11 C12 . 1.424(3) ?
C13 C14 . 1.422(3) ?
C15 O17 . 1.184(2) ?
C15 O16 . 1.334(2) ?
O16 C18 . 1.407(2) ?
C18 C23 . 1.377(3) ?
C18 C19 . 1.383(3) ?
C19 O24 . 1.362(3) ?
C19 C20 . 1.387(3) ?
C20 C21 . 1.374(3) ?
C20 H20 . 0.9300 ?
C21 C22 . 1.374(4) ?
C21 H21 . 0.9300 ?
C22 C23 . 1.380(3) ?
C22 H22 . 0.9300 ?
C23 O26 . 1.362(3) ?
O24 C25 . 1.433(3) ?
C25 H25A . 0.9600 ?
C25 H25B . 0.9600 ?
C25 H25C . 0.9600 ?
O26 C27 . 1.423(3) ?
C27 H27A . 0.9600 ?
C27 H27B . 0.9600 ?
C27 H27C . 0.9600 ?
C28 H28A . 0.9600 ?
C28 H28B . 0.9600 ?
C28 H28C . 0.9600 ?
S29 O32 . 1.4142(19) ?
S29 O30 . 1.421(2) ?
S29 O31 . 1.4300(17) ?
S29 C33 . 1.796(3) ?
C33 F35 . 1.319(3) ?
C33 F36 . 1.327(3) ?
C33 F34 . 1.332(3) ?

loop_
_geom_hbond_atom_site_label_D
_geom_hbond_atom_site_label_H
_geom_hbond_atom_site_label_A
_geom_hbond_site_symmetry_D
_geom_hbond_site_symmetry_H
_geom_hbond_site_symmetry_A
_geom_hbond_distance_DH
_geom_hbond_distance_HA
_geom_hbond_distance_DA
_geom_hbond_angle_DHA
_geom_hbond_publ_flag
C3 H3 O30 1_555 1_555 4_564 0.93 2.57 3.449(3) 158 y
C4 H4 O31 1_555 1_555 4_564 0.93 2.58 3.352(3) 141 y
C7 H7 O32 1_555 1_555 4_554 0.93 2.54 3.427(3) 159 y
C27 H27C O17 1_555 1_555 4_555 0.96 2.46 3.371(3) 159 y
C25 H25C Cg4 1_555 1_555 3_756 0.96 2.98 3.845(3) 150 y

loop_
_geom_torsion_atom_site_label_1
_geom_torsion_atom_site_label_2
_geom_torsion_atom_site_label_3
_geom_torsion_atom_site_label_4
_geom_torsion_site_symmetry_1
_geom_torsion_site_symmetry_2
_geom_torsion_site_symmetry_3
_geom_torsion_site_symmetry_4
_geom_torsion
_geom_torsion_publ_flag
C11 C1 C2 C3 . . . . -0.7(4) ?
C1 C2 C3 C4 . . . . 0.2(4) ?
C2 C3 C4 C12 . . . . 0.8(4) ?
C14 C5 C6 C7 . . . . 0.1(4) ?
C5 C6 C7 C8 . . . . -2.1(4) ?
C6 C7 C8 C13 . . . . 1.7(4) ?
C13 C9 C11 C1 . . . . 176.74(19) ?
C15 C9 C11 C1 . . . . -7.6(3) ?
C13 C9 C11 C12 . . . . -2.9(3) ?
C15 C9 C11 C12 . . . . 172.79(19) ?
C2 C1 C11 C9 . . . . -179.3(2) ?
C2 C1 C11 C12 . . . . 0.3(3) ?
C14 N10 C12 C4 . . . . -177.94(19) ?
C28 N10 C12 C4 . . . . -0.5(3) ?
C14 N10 C12 C11 . . . . 2.9(3) ?
C28 N10 C12 C11 . . . . -179.61(19) ?
C3 C4 C12 N10 . . . . 179.7(2) ?
C3 C4 C12 C11 . . . . -1.1(3) ?
C9 C11 C12 N10 . . . . -0.6(3) ?
C1 C11 C12 N10 . . . . 179.75(18) ?
C9 C11 C12 C4 . . . . -179.77(18) ?
C1 C11 C12 C4 . . . . 0.6(3) ?
C11 C9 C13 C14 . . . . 4.1(3) ?
C15 C9 C13 C14 . . . . -171.59(19) ?
C11 C9 C13 C8 . . . . -175.94(19) ?
C15 C9 C13 C8 . . . . 8.4(3) ?
C7 C8 C13 C9 . . . . -179.3(2) ?
C7 C8 C13 C14 . . . . 0.7(3) ?
C12 N10 C14 C5 . . . . 179.21(18) ?
C28 N10 C14 C5 . . . . 1.8(3) ?
C12 N10 C14 C13 . . . . -1.7(3) ?
C28 N10 C14 C13 . . . . -179.15(19) ?
C6 C5 C14 N10 . . . . -178.6(2) ?
C6 C5 C14 C13 . . . . 2.3(3) ?
C9 C13 C14 N10 . . . . -1.8(3) ?
C8 C13 C14 N10 . . . . 178.23(18) ?
C9 C13 C14 C5 . . . . 177.31(18) ?
C8 C13 C14 C5 . . . . -2.7(3) ?
C11 C9 C15 O17 . . . . -94.4(3) ?
C13 C9 C15 O17 . . . . 81.4(3) ?
C11 C9 C15 O16 . . . . 85.7(2) ?
C13 C9 C15 O16 . . . . -98.5(2) ?
O17 C15 O16 C18 . . . . 1.0(3) ?
C9 C15 O16 C18 . . . . -179.09(18) ?
C15 O16 C18 C23 . . . . 88.2(2) ?
C15 O16 C18 C19 . . . . -93.1(2) ?
C23 C18 C19 O24 . . . . -176.27(18) ?
O16 C18 C19 O24 . . . . 5.0(3) ?
C23 C18 C19 C20 . . . . 2.9(3) ?
O16 C18 C19 C20 . . . . -175.80(18) ?
O24 C19 C20 C21 . . . . 178.2(2) ?
C18 C19 C20 C21 . . . . -0.9(3) ?
C19 C20 C21 C22 . . . . -0.9(4) ?
C20 C21 C22 C23 . . . . 0.7(4) ?
C19 C18 C23 O26 . . . . 177.12(18) ?
O16 C18 C23 O26 . . . . -4.2(3) ?
C19 C18 C23 C22 . . . . -3.1(3) ?
O16 C18 C23 C22 . . . . 175.59(18) ?
C21 C22 C23 O26 . . . . -179.0(2) ?
C21 C22 C23 C18 . . . . 1.3(3) ?
C18 C19 O24 C25 . . . . 177.29(18) ?
C20 C19 O24 C25 . . . . -1.8(3) ?
C18 C23 O26 C27 . . . . -160.7(2) ?
C22 C23 O26 C27 . . . . 19.5(3) ?
O32 S29 C33 F35 . . . . -177.69(18) ?
O30 S29 C33 F35 . . . . -57.6(2) ?
O31 S29 C33 F35 . . . . 62.9(2) ?
O32 S29 C33 F36 . . . . 62.8(2) ?
O30 S29 C33 F36 . . . . -177.05(19) ?
O31 S29 C33 F36 . . . . -56.6(2) ?
O32 S29 C33 F34 . . . . -57.7(2) ?
O30 S29 C33 F34 . . . . 62.4(2) ?
O31 S29 C33 F34 . . . . -177.18(18) ?

loop_
_cod_related_entry_id
_cod_related_entry_database
_cod_related_entry_code
1 ChemSpider 30655741
